data_2238146
loop_
_publ_author_name
'Rizwana Begum, S.'
'Hema, R.'
'Srinivasan, N.'
'Anitha, A. G.'

_publ_section_title
;
 1-(3-Methoxyphenyl)-4,5-dimethyl-2-phenyl-1<i>H</i>-imidazole
;
_journal_coeditor_code CV5418
_journal_issue 7
_journal_name_full 'Acta Crystallographica Section E'
_journal_page_first o1154
_journal_paper_doi 10.1107/S1600536813016966
_journal_volume 69
_journal_year 2013
_chemical_formula_iupac 'C18 H18 N2 O'
_chemical_formula_moiety 'C18 H18 N2 O'
_chemical_formula_sum 'C18 H18 N2 O'
_chemical_formula_weight 278.34
_chemical_name_systematic
;
1-(3-Methoxyphenyl)-4,5-dimethyl-2-phenyl-1<i>H</i>-imidazole
;
_space_group_IT_number 2
_symmetry_cell_setting triclinic
_symmetry_space_group_name_Hall '-P 1'
_symmetry_space_group_name_H-M 'P -1'
_atom_sites_solution_hydrogens geom
_atom_sites_solution_primary direct
_atom_sites_solution_secondary difmap
_audit_creation_method SHELXL-97
_cell_angle_alpha 108.3390(10)
_cell_angle_beta 94.9100(10)
_cell_angle_gamma 90.5350(10)
_cell_formula_units_Z 2
_cell_length_a 8.01990(10)
_cell_length_b 9.48070(10)
_cell_length_c 10.4971(2)
_cell_measurement_reflns_used 2644
_cell_measurement_temperature 293(2)
_cell_measurement_theta_max 30.62
_cell_measurement_theta_min 2.26
_cell_volume 754.268(19)
_computing_cell_refinement 'APEX2 and SAINT (Bruker, 2004)'
_computing_data_collection 'APEX2 (Bruker, 2004)'
_computing_data_reduction 'SAINT and XPREP (Bruker, 2004)'
_computing_molecular_graphics 'ORTEP-3 (Farrugia, 2012)'
_computing_publication_material 'SHELXL97 (Sheldrick, 2008)'
_computing_structure_refinement 'SHELXL97 (Sheldrick, 2008)'
_computing_structure_solution 'SIR92 (Altomare <i>et al.</i>, 1994)'
_diffrn_ambient_temperature 293(2)
_diffrn_measured_fraction_theta_full 0.994
_diffrn_measured_fraction_theta_max 0.994
_diffrn_measurement_device_type 'Bruker Kappa APEXII CCD'
_diffrn_measurement_method '\w and \f scan'
_diffrn_radiation_monochromator graphite
_diffrn_radiation_source 'fine-focus sealed tube'
_diffrn_radiation_type MoK\a
_diffrn_radiation_wavelength 0.71073
_diffrn_reflns_av_R_equivalents 0.0206
_diffrn_reflns_av_sigmaI/netI 0.0149
_diffrn_reflns_limit_h_max 9
_diffrn_reflns_limit_h_min -9
_diffrn_reflns_limit_k_max 11
_diffrn_reflns_limit_k_min -11
_diffrn_reflns_limit_l_max 12
_diffrn_reflns_limit_l_min -12
_diffrn_reflns_number 14252
_diffrn_reflns_theta_full 25.00
_diffrn_reflns_theta_max 25.00
_diffrn_reflns_theta_min 2.05
_exptl_absorpt_coefficient_mu 0.077
_exptl_absorpt_correction_T_max 0.9773
_exptl_absorpt_correction_T_min 0.9736
_exptl_absorpt_correction_type multi-scan
_exptl_absorpt_process_details '(SADABS; Bruker, 2004)'
_exptl_crystal_colour colourless
_exptl_crystal_density_diffrn 1.226
_exptl_crystal_density_method 'not measured'
_exptl_crystal_description block
_exptl_crystal_F_000 296
_exptl_crystal_size_max 0.35
_exptl_crystal_size_mid 0.30
_exptl_crystal_size_min 0.30
_refine_diff_density_max 0.326
_refine_diff_density_min -0.216
_refine_ls_extinction_coef 0.028(7)
_refine_ls_extinction_expression Fc^*^=kFc[1+0.001xFc^2^\l^3^/sin(2\q)]^-1/4^
_refine_ls_extinction_method 'SHELXL97 (Sheldrick, 2008)'
_refine_ls_goodness_of_fit_ref 1.035
_refine_ls_hydrogen_treatment constr
_refine_ls_matrix_type full
_refine_ls_number_parameters 191
_refine_ls_number_reflns 2644
_refine_ls_number_restraints 0
_refine_ls_restrained_S_all 1.035
_refine_ls_R_factor_all 0.0574
_refine_ls_R_factor_gt 0.0464
_refine_ls_shift/su_max 0.000
_refine_ls_shift/su_mean 0.000
_refine_ls_structure_factor_coef Fsqd
_refine_ls_weighting_details 'calc w=1/[\s^2^(Fo^2^)+(0.0747P)^2^+0.2805P] where P=(Fo^2^+2Fc^2^)/3'
_refine_ls_weighting_scheme calc
_refine_ls_wR_factor_gt 0.1329
_refine_ls_wR_factor_ref 0.1484
_reflns_number_gt 2159
_reflns_number_total 2644
_reflns_threshold_expression I>2\s(I)
_cod_data_source_file cv5418.cif
_cod_data_source_block I
_cod_original_cell_volume 754.267(19)
_cod_original_sg_symbol_H-M P-1
_cod_database_code 2238146
_cod_database_fobs_code 2238146

loop_
_symmetry_equiv_pos_as_xyz
'x, y, z'
'-x, -y, -z'

loop_
_atom_site_type_symbol
_atom_site_label
_atom_site_fract_x
_atom_site_fract_y
_atom_site_fract_z
_atom_site_U_iso_or_equiv
_atom_site_adp_type
_atom_site_calc_flag
_atom_site_refinement_flags
_atom_site_occupancy
_atom_site_symmetry_multiplicity
C C1 0.7362(2) 0.4690(2) -0.02515(17) 0.0442(4) Uani d . 1 1
C C2 0.7291(3) 0.7075(2) 0.05116(19) 0.0521(5) Uani d . 1 1
C C3 0.7842(3) 0.6639(2) 0.15818(19) 0.0513(5) Uani d . 1 1
C C4 0.6975(4) 0.8605(2) 0.0466(3) 0.0792(7) Uani d . 1 1
H H4A 0.6594 0.8561 -0.0438 0.119 Uiso calc R 1 1
H H4B 0.7993 0.9205 0.0751 0.119 Uiso calc R 1 1
H H4C 0.6135 0.9036 0.1057 0.119 Uiso calc R 1 1
C C5 0.8313(3) 0.7516(3) 0.3018(2) 0.0713(7) Uani d . 1 1
H H5A 0.8654 0.6856 0.3514 0.107 Uiso calc R 1 1
H H5B 0.7368 0.8053 0.3393 0.107 Uiso calc R 1 1
H H5C 0.9222 0.8206 0.3072 0.107 Uiso calc R 1 1
C C6 0.8135(2) 0.4174(2) 0.19308(17) 0.0440(4) Uani d . 1 1
C C7 0.6791(2) 0.3354(2) 0.21018(19) 0.0500(5) Uani d . 1 1
H H7 0.5731 0.3408 0.1689 0.060 Uiso calc R 1 1
C C8 0.7059(3) 0.2451(2) 0.2900(2) 0.0569(5) Uani d . 1 1
H H8 0.6170 0.1879 0.3015 0.068 Uiso calc R 1 1
C C9 0.8613(3) 0.2385(2) 0.3528(2) 0.0557(5) Uani d . 1 1
H H9 0.8773 0.1770 0.4061 0.067 Uiso calc R 1 1
C C10 0.9949(2) 0.3234(2) 0.33671(17) 0.0483(5) Uani d . 1 1
C C11 0.9717(2) 0.4125(2) 0.25552(17) 0.0466(5) Uani d . 1 1
H H11 1.0610 0.4685 0.2429 0.056 Uiso calc R 1 1
C C12 1.2812(3) 0.4015(3) 0.3979(2) 0.0701(6) Uani d . 1 1
H H12A 1.3781 0.3800 0.4479 0.105 Uiso calc R 1 1
H H12B 1.2553 0.5040 0.4365 0.105 Uiso calc R 1 1
H H12C 1.3037 0.3830 0.3058 0.105 Uiso calc R 1 1
C C13 0.7294(2) 0.3179(2) -0.12117(18) 0.0482(5) Uani d . 1 1
C C14 0.8223(3) 0.2026(2) -0.1019(2) 0.0621(6) Uani d . 1 1
H H14 0.8895 0.2175 -0.0217 0.075 Uiso calc R 1 1
C C15 0.8159(3) 0.0654(3) -0.2010(3) 0.0743(7) Uani d . 1 1
H H15 0.8778 -0.0114 -0.1864 0.089 Uiso calc R 1 1
C C16 0.7189(4) 0.0416(3) -0.3206(3) 0.0770(7) Uani d . 1 1
H H16 0.7157 -0.0505 -0.3872 0.092 Uiso calc R 1 1
C C17 0.6270(3) 0.1548(3) -0.3408(2) 0.0765(7) Uani d . 1 1
H H17 0.5617 0.1395 -0.4219 0.092 Uiso calc R 1 1
C C18 0.6304(3) 0.2911(2) -0.2422(2) 0.0611(6) Uani d . 1 1
H H18 0.5654 0.3663 -0.2568 0.073 Uiso calc R 1 1
N N1 0.78868(18) 0.51065(17) 0.10977(14) 0.0450(4) Uani d . 1 1
N N2 0.70075(19) 0.58661(17) -0.06211(15) 0.0489(4) Uani d . 1 1
O O1 1.14352(18) 0.30952(17) 0.40312(15) 0.0643(4) Uani d . 1 1

loop_
_atom_site_aniso_label
_atom_site_aniso_U_11
_atom_site_aniso_U_22
_atom_site_aniso_U_33
_atom_site_aniso_U_12
_atom_site_aniso_U_13
_atom_site_aniso_U_23
C1 0.0460(9) 0.0516(11) 0.0371(9) 0.0035(7) 0.0034(7) 0.0172(8)
C2 0.0646(12) 0.0465(11) 0.0461(11) -0.0015(8) -0.0005(8) 0.0172(9)
C3 0.0627(12) 0.0481(11) 0.0416(10) -0.0036(8) -0.0016(8) 0.0140(8)
C4 0.119(2) 0.0510(13) 0.0667(15) -0.0024(13) -0.0097(14) 0.0222(11)
C5 0.1036(18) 0.0594(13) 0.0453(12) -0.0065(12) -0.0068(11) 0.0125(10)
C6 0.0527(10) 0.0467(10) 0.0339(9) 0.0052(8) 0.0062(7) 0.0141(8)
C7 0.0503(10) 0.0528(11) 0.0474(10) 0.0035(8) 0.0058(8) 0.0163(9)
C8 0.0627(12) 0.0527(12) 0.0594(12) -0.0002(9) 0.0132(9) 0.0217(10)
C9 0.0733(13) 0.0490(11) 0.0520(11) 0.0099(9) 0.0110(9) 0.0246(9)
C10 0.0579(11) 0.0516(11) 0.0357(9) 0.0134(8) 0.0049(8) 0.0136(8)
C11 0.0499(10) 0.0529(11) 0.0395(9) 0.0028(8) 0.0061(7) 0.0175(8)
C12 0.0587(13) 0.0918(17) 0.0619(14) 0.0079(11) -0.0043(10) 0.0295(13)
C13 0.0544(10) 0.0507(11) 0.0417(10) 0.0035(8) 0.0101(8) 0.0162(9)
C14 0.0744(14) 0.0645(14) 0.0477(11) 0.0183(11) 0.0104(10) 0.0166(10)
C15 0.0971(18) 0.0581(14) 0.0686(15) 0.0237(12) 0.0217(13) 0.0173(12)
C16 0.1025(19) 0.0565(14) 0.0621(15) 0.0029(12) 0.0126(13) 0.0031(11)
C17 0.0965(18) 0.0652(15) 0.0556(14) -0.0038(13) -0.0093(12) 0.0061(11)
C18 0.0733(14) 0.0555(12) 0.0511(12) 0.0024(10) -0.0042(10) 0.0147(10)
N1 0.0508(9) 0.0488(9) 0.0371(8) 0.0020(6) 0.0013(6) 0.0165(7)
N2 0.0566(9) 0.0512(9) 0.0410(8) 0.0011(7) 0.0000(7) 0.0189(7)
O1 0.0634(9) 0.0770(10) 0.0610(9) 0.0117(7) -0.0025(7) 0.0360(8)

loop_
_atom_type_symbol
_atom_type_description
_atom_type_scat_dispersion_real
_atom_type_scat_dispersion_imag
_atom_type_scat_source
C C 0.0033 0.0016 'International Tables Vol C Tables 4.2.6.8 and 6.1.1.4'
H H 0.0000 0.0000 'International Tables Vol C Tables 4.2.6.8 and 6.1.1.4'
N N 0.0061 0.0033 'International Tables Vol C Tables 4.2.6.8 and 6.1.1.4'
O O 0.0106 0.0060 'International Tables Vol C Tables 4.2.6.8 and 6.1.1.4'

loop_
_geom_angle_atom_site_label_1
_geom_angle_atom_site_label_2
_geom_angle_atom_site_label_3
_geom_angle
N2 C1 N1 110.51(16)
N2 C1 C13 122.63(16)
N1 C1 C13 126.73(16)
C3 C2 N2 110.20(17)
C3 C2 C4 128.78(19)
N2 C2 C4 121.02(17)
C2 C3 N1 105.96(16)
C2 C3 C5 130.95(19)
N1 C3 C5 123.08(17)
C2 C4 H4A 109.5
C2 C4 H4B 109.5
H4A C4 H4B 109.5
C2 C4 H4C 109.5
H4A C4 H4C 109.5
H4B C4 H4C 109.5
C3 C5 H5A 109.5
C3 C5 H5B 109.5
H5A C5 H5B 109.5
C3 C5 H5C 109.5
H5A C5 H5C 109.5
H5B C5 H5C 109.5
C7 C6 C11 121.60(17)
C7 C6 N1 119.22(16)
C11 C6 N1 119.18(16)
C6 C7 C8 118.36(18)
C6 C7 H7 120.8
C8 C7 H7 120.8
C9 C8 C7 121.02(19)
C9 C8 H8 119.5
C7 C8 H8 119.5
C8 C9 C10 120.11(18)
C8 C9 H9 119.9
C10 C9 H9 119.9
O1 C10 C11 124.41(18)
O1 C10 C9 115.68(17)
C11 C10 C9 119.90(17)
C10 C11 C6 119.00(17)
C10 C11 H11 120.5
C6 C11 H11 120.5
O1 C12 H12A 109.5
O1 C12 H12B 109.5
H12A C12 H12B 109.5
O1 C12 H12C 109.5
H12A C12 H12C 109.5
H12B C12 H12C 109.5
C14 C13 C18 117.98(19)
C14 C13 C1 124.16(18)
C18 C13 C1 117.77(17)
C15 C14 C13 120.5(2)
C15 C14 H14 119.7
C13 C14 H14 119.7
C16 C15 C14 120.6(2)
C16 C15 H15 119.7
C14 C15 H15 119.7
C17 C16 C15 119.3(2)
C17 C16 H16 120.3
C15 C16 H16 120.3
C16 C17 C18 120.6(2)
C16 C17 H17 119.7
C18 C17 H17 119.7
C17 C18 C13 120.9(2)
C17 C18 H18 119.5
C13 C18 H18 119.5
C1 N1 C3 106.80(15)
C1 N1 C6 127.92(15)
C3 N1 C6 124.33(15)
C1 N2 C2 106.53(15)
C10 O1 C12 117.98(16)

loop_
_geom_bond_atom_site_label_1
_geom_bond_atom_site_label_2
_geom_bond_distance
C1 N2 1.317(2)
C1 N1 1.372(2)
C1 C13 1.467(3)
C2 C3 1.356(3)
C2 N2 1.368(2)
C2 C4 1.490(3)
C3 N1 1.382(2)
C3 C5 1.488(3)
C4 H4A 0.9600
C4 H4B 0.9600
C4 H4C 0.9600
C5 H5A 0.9600
C5 H5B 0.9600
C5 H5C 0.9600
C6 C7 1.380(3)
C6 C11 1.385(2)
C6 N1 1.431(2)
C7 C8 1.380(3)
C7 H7 0.9300
C8 C9 1.371(3)
C8 H8 0.9300
C9 C10 1.386(3)
C9 H9 0.9300
C10 O1 1.358(2)
C10 C11 1.380(3)
C11 H11 0.9300
C12 O1 1.416(3)
C12 H12A 0.9600
C12 H12B 0.9600
C12 H12C 0.9600
C13 C14 1.386(3)
C13 C18 1.389(3)
C14 C15 1.383(3)
C14 H14 0.9300
C15 C16 1.373(4)
C15 H15 0.9300
C16 C17 1.368(4)
C16 H16 0.9300
C17 C18 1.377(3)
C17 H17 0.9300
C18 H18 0.9300

loop_
_geom_hbond_atom_site_label_D
_geom_hbond_atom_site_label_H
_geom_hbond_atom_site_label_A
_geom_hbond_site_symmetry_A
_geom_hbond_distance_DH
_geom_hbond_distance_HA
_geom_hbond_distance_DA
_geom_hbond_angle_DHA
_geom_hbond_publ_flag
C5 H5A O1 2_766 0.96 2.57 3.316(3) 135 yes
C7 H7 N2 2_665 0.93 2.58 3.493(2) 168 yes

loop_
_geom_torsion_atom_site_label_1
_geom_torsion_atom_site_label_2
_geom_torsion_atom_site_label_3
_geom_torsion_atom_site_label_4
_geom_torsion
N2 C2 C3 N1 -0.6(2)
C4 C2 C3 N1 178.6(2)
N2 C2 C3 C5 -179.7(2)
C4 C2 C3 C5 -0.5(4)
C11 C6 C7 C8 -1.0(3)
N1 C6 C7 C8 179.48(16)
C6 C7 C8 C9 1.0(3)
C7 C8 C9 C10 0.1(3)
C8 C9 C10 O1 179.81(17)
C8 C9 C10 C11 -1.2(3)
O1 C10 C11 C6 -179.95(16)
C9 C10 C11 C6 1.1(3)
C7 C6 C11 C10 0.0(3)
N1 C6 C11 C10 179.45(15)
N2 C1 C13 C14 153.96(19)
N1 C1 C13 C14 -21.5(3)
N2 C1 C13 C18 -22.4(3)
N1 C1 C13 C18 162.10(19)
C18 C13 C14 C15 0.1(3)
C1 C13 C14 C15 -176.29(19)
C13 C14 C15 C16 0.7(4)
C14 C15 C16 C17 -0.6(4)
C15 C16 C17 C18 -0.4(4)
C16 C17 C18 C13 1.3(4)
C14 C13 C18 C17 -1.1(3)
C1 C13 C18 C17 175.5(2)
N2 C1 N1 C3 0.2(2)
C13 C1 N1 C3 176.15(17)
N2 C1 N1 C6 169.31(16)
C13 C1 N1 C6 -14.8(3)
C2 C3 N1 C1 0.2(2)
C5 C3 N1 C1 179.5(2)
C2 C3 N1 C6 -169.35(17)
C5 C3 N1 C6 9.9(3)
C7 C6 N1 C1 -61.6(2)
C11 C6 N1 C1 118.9(2)
C7 C6 N1 C3 105.7(2)
C11 C6 N1 C3 -73.8(2)
N1 C1 N2 C2 -0.6(2)
C13 C1 N2 C2 -176.70(16)
C3 C2 N2 C1 0.7(2)
C4 C2 N2 C1 -178.6(2)
C11 C10 O1 C12 5.4(3)
C9 C10 O1 C12 -175.63(18)
